data_4326963
loop_
_publ_author_name
'Michael T. Mock'
'Robert G. Potter'
'Molly J. O'Hagan'
'Donald M. Camaioni'
'William G. Dougherty'
'W. Scott Kassel'
'Daniel L. DuBois'

_publ_section_title
;
 Synthesis and Hydride Transfer Reactions of Cobalt and Nickel Hydride
 Complexes to BX3 Compounds
;
_journal_name_full 'Inorganic Chemistry'
_journal_page_first 11914
_journal_page_last 11928
_journal_paper_doi 10.1021/ic200857x
_journal_volume 50
_journal_year 2011
_chemical_formula_sum 'C40 H58 B Co F4 O P4'
_chemical_formula_weight 824.48
_chemical_name_systematic
; 
 ? 
;
_space_group_IT_number 14
_symmetry_cell_setting monoclinic
_symmetry_space_group_name_Hall '-P 2yn'
_symmetry_space_group_name_H-M 'P 1 21/n 1'
_atom_sites_solution_hydrogens geom
_atom_sites_solution_primary direct
_atom_sites_solution_secondary difmap
_audit_creation_method SHELXL-97
_cell_angle_alpha 90.00
_cell_angle_beta 91.307(2)
_cell_angle_gamma 90.00
_cell_formula_units_Z 4
_cell_length_a 10.5119(5)
_cell_length_b 25.6399(11)
_cell_length_c 14.7044(7)
_cell_measurement_reflns_used 9917
_cell_measurement_temperature 100(2)
_cell_measurement_theta_max 32.43
_cell_measurement_theta_min 2.36
_cell_volume 3962.2(3)
_computing_cell_refinement 'Bruker SAINT'
_computing_data_collection 'Bruker APEX2'
_computing_data_reduction 'Bruker SAINT'
_computing_molecular_graphics 'Bruker SHELXTL'
_computing_publication_material 'Bruker SHELXTL'
_computing_structure_refinement 'SHELXL-97 (Sheldrick, 2008)'
_computing_structure_solution 'SHELXS-97 (Sheldrick, 2008)'
_diffrn_ambient_temperature 100(2)
_diffrn_measured_fraction_theta_full 1.000
_diffrn_measured_fraction_theta_max 0.964
_diffrn_measurement_device_type 'Bruker APEX-II CCD'
_diffrn_measurement_method '\f and \w scans'
_diffrn_radiation_monochromator graphite
_diffrn_radiation_source 'fine-focus sealed tube'
_diffrn_radiation_type MoK\a
_diffrn_radiation_wavelength 0.71073
_diffrn_reflns_av_R_equivalents 0.0803
_diffrn_reflns_av_sigmaI/netI 0.1304
_diffrn_reflns_limit_h_max 15
_diffrn_reflns_limit_h_min -15
_diffrn_reflns_limit_k_max 37
_diffrn_reflns_limit_k_min -38
_diffrn_reflns_limit_l_max 22
_diffrn_reflns_limit_l_min -22
_diffrn_reflns_number 51600
_diffrn_reflns_theta_full 25.00
_diffrn_reflns_theta_max 33.53
_diffrn_reflns_theta_min 1.60
_exptl_absorpt_coefficient_mu 0.645
_exptl_absorpt_correction_T_max 0.9623
_exptl_absorpt_correction_T_min 0.8818
_exptl_absorpt_correction_type multi-scan
_exptl_absorpt_process_details SADABS
_exptl_crystal_colour colourless
_exptl_crystal_density_diffrn 1.382
_exptl_crystal_description block
_exptl_crystal_F_000 1736
_exptl_crystal_size_max 0.20
_exptl_crystal_size_mid 0.10
_exptl_crystal_size_min 0.06
_refine_diff_density_max 0.584
_refine_diff_density_min -0.984
_refine_diff_density_rms 0.084
_refine_ls_extinction_method none
_refine_ls_goodness_of_fit_ref 1.004
_refine_ls_hydrogen_treatment mixed
_refine_ls_matrix_type full
_refine_ls_number_parameters 542
_refine_ls_number_reflns 15026
_refine_ls_number_restraints 21
_refine_ls_restrained_S_all 1.004
_refine_ls_R_factor_all 0.1800
_refine_ls_R_factor_gt 0.0622
_refine_ls_shift/su_max 0.001
_refine_ls_shift/su_mean 0.000
_refine_ls_structure_factor_coef Fsqd
_refine_ls_weighting_details 'calc w=1/[\s^2^(Fo^2^)+(0.0706P)^2^] where P=(Fo^2^+2Fc^2^)/3'
_refine_ls_weighting_scheme calc
_refine_ls_wR_factor_gt 0.1338
_refine_ls_wR_factor_ref 0.1732
_reflns_number_gt 6553
_reflns_number_total 15026
_reflns_threshold_expression >2sigma(I)
_cod_data_source_file ic200857x_si_001_10.cif
_cod_data_source_block pnl079_transH2Codedpe2BF4
_cod_database_code 4326963

loop_
_symmetry_equiv_pos_as_xyz
'x, y, z'
'-x+1/2, y+1/2, -z+1/2'
'-x, -y, -z'
'x-1/2, -y-1/2, z-1/2'

loop_
_atom_site_label
_atom_site_type_symbol
_atom_site_fract_x
_atom_site_fract_y
_atom_site_fract_z
_atom_site_U_iso_or_equiv
_atom_site_adp_type
_atom_site_occupancy
_atom_site_symmetry_multiplicity
_atom_site_calc_flag
_atom_site_refinement_flags
_atom_site_disorder_assembly
_atom_site_disorder_group
Co1 Co 0.78438(3) 0.625751(14) 0.71283(3) 0.02900(11) Uani 1 1 d . B .
H1B H 0.835(3) 0.6221(12) 0.802(2) 0.056(10) Uiso 1 1 d . . .
H1C H 0.725(3) 0.6288(10) 0.6170(17) 0.031(8) Uiso 1 1 d . . .
B1 B 0.4703(15) 0.3722(6) 0.6637(10) 0.0328(12) Uani 0.364(4) 1 d PD A 1
F1 F 0.5622(9) 0.3938(4) 0.7171(5) 0.080(3) Uani 0.364(4) 1 d PD A 1
F2 F 0.516(2) 0.3349(8) 0.6074(15) 0.055(5) Uani 0.364(4) 1 d PD A 1
F3 F 0.4174(9) 0.4095(4) 0.6091(6) 0.0955(16) Uani 0.364(4) 1 d PD A 1
F4 F 0.3729(8) 0.3524(3) 0.7154(6) 0.0552(12) Uani 0.364(4) 1 d PD A 1
B1' B 0.4519(8) 0.3679(3) 0.6709(6) 0.0328(12) Uani 0.636(4) 1 d PD A 2
F1' F 0.4970(4) 0.41355(16) 0.7053(4) 0.0709(15) Uani 0.636(4) 1 d PD A 2
F2' F 0.5417(12) 0.3418(4) 0.6225(8) 0.055(3) Uani 0.636(4) 1 d PD A 2
F3' F 0.3463(5) 0.3776(2) 0.6177(3) 0.0955(16) Uani 0.636(4) 1 d PD A 2
F4' F 0.4198(4) 0.33463(17) 0.7420(3) 0.0552(12) Uani 0.636(4) 1 d PD A 2
P1 P 0.65464(7) 0.67652(3) 0.78406(5) 0.02945(18) Uani 1 1 d . . .
P2 P 0.89377(7) 0.69682(3) 0.68563(7) 0.0444(2) Uani 1 1 d . . .
P3 P 0.91864(7) 0.57468(3) 0.64679(6) 0.0367(2) Uani 1 1 d . B .
P4 P 0.66997(7) 0.55550(3) 0.73276(6) 0.03257(19) Uani 1 1 d . . .
C1 C 0.4516(3) 0.64267(12) 0.8932(2) 0.0366(7) Uani 1 1 d . . .
H1A H 0.3982 0.6462 0.8406 0.044 Uiso 1 1 calc R . .
C2 C 0.4012(4) 0.62568(13) 0.9741(2) 0.0491(9) Uani 1 1 d . . .
H2A H 0.3134 0.6171 0.9768 0.059 Uiso 1 1 calc R . .
C3 C 0.4780(5) 0.62114(16) 1.0509(2) 0.0667(13) Uani 1 1 d . . .
H3A H 0.4426 0.6104 1.1068 0.080 Uiso 1 1 calc R . .
C4 C 0.6048(5) 0.63204(16) 1.0470(2) 0.0667(13) Uani 1 1 d . . .
H4A H 0.6576 0.6286 1.1000 0.080 Uiso 1 1 calc R . .
C5 C 0.6565(4) 0.64805(15) 0.9663(2) 0.0551(10) Uani 1 1 d . . .
H5A H 0.7452 0.6547 0.9639 0.066 Uiso 1 1 calc R . .
C6 C 0.5808(3) 0.65466(12) 0.8887(2) 0.0360(7) Uani 1 1 d . . .
C7 C 0.4976(3) 0.69629(11) 0.63014(19) 0.0302(6) Uani 1 1 d . . .
H7A H 0.5489 0.6717 0.5996 0.036 Uiso 1 1 calc R . .
C8 C 0.3996(3) 0.72074(12) 0.5836(2) 0.0357(7) Uani 1 1 d . . .
H8A H 0.3840 0.7130 0.5211 0.043 Uiso 1 1 calc R . .
C9 C 0.3246(3) 0.75615(13) 0.6268(2) 0.0388(7) Uani 1 1 d . . .
H9A H 0.2564 0.7725 0.5943 0.047 Uiso 1 1 calc R . .
C10 C 0.3471(3) 0.76828(12) 0.7174(2) 0.0355(7) Uani 1 1 d . . .
H10A H 0.2954 0.7932 0.7469 0.043 Uiso 1 1 calc R . .
C11 C 0.4453(2) 0.74386(11) 0.7647(2) 0.0295(6) Uani 1 1 d . . .
H11A H 0.4608 0.7520 0.8270 0.035 Uiso 1 1 calc R . .
C12 C 0.5221(2) 0.70728(10) 0.72163(18) 0.0261(6) Uani 1 1 d . . .
C13 C 0.7457(3) 0.73362(12) 0.8221(2) 0.0430(8) Uani 1 1 d . . .
H13A H 0.6879 0.7611 0.8441 0.052 Uiso 1 1 calc R . .
H13B H 0.8058 0.7240 0.8721 0.052 Uiso 1 1 calc R . .
C14 C 0.8169(3) 0.75265(12) 0.7406(3) 0.0481(9) Uani 1 1 d . . .
H14A H 0.8821 0.7785 0.7601 0.058 Uiso 1 1 calc R . .
H14B H 0.7573 0.7698 0.6970 0.058 Uiso 1 1 calc R . .
C15 C 1.0569(3) 0.69951(14) 0.7298(3) 0.0686(13) Uani 1 1 d . . .
H15A H 1.1029 0.6686 0.7073 0.082 Uiso 1 1 calc R . .
H15B H 1.0983 0.7308 0.7043 0.082 Uiso 1 1 calc R . .
C16 C 1.0724(3) 0.70128(15) 0.8323(3) 0.0755(14) Uani 1 1 d . . .
H16A H 1.1626 0.6977 0.8493 0.113 Uiso 1 1 calc R . .
H16B H 1.0242 0.6726 0.8591 0.113 Uiso 1 1 calc R . .
H16C H 1.0403 0.7346 0.8548 0.113 Uiso 1 1 calc R . .
C17 C 0.9141(3) 0.72221(12) 0.5704(3) 0.0582(11) Uani 1 1 d . . .
H17A H 0.9500 0.7578 0.5750 0.070 Uiso 1 1 calc R . .
H17B H 0.9771 0.7002 0.5394 0.070 Uiso 1 1 calc R . .
C18 C 0.7942(3) 0.72435(13) 0.5120(2) 0.0558(10) Uani 1 1 d . . .
H18A H 0.8125 0.7412 0.4540 0.084 Uiso 1 1 calc R . .
H18B H 0.7291 0.7443 0.5435 0.084 Uiso 1 1 calc R . .
H18C H 0.7632 0.6888 0.5007 0.084 Uiso 1 1 calc R . .
C19 C 1.0698(3) 0.55646(12) 0.8030(3) 0.0542(10) Uani 1 1 d . . .
H19A H 1.0191 0.5821 0.8315 0.065 Uiso 1 1 calc R . .
C20 C 1.1670(3) 0.53214(14) 0.8519(3) 0.0679(12) Uani 1 1 d . . .
H20A H 1.1827 0.5407 0.9140 0.082 Uiso 1 1 calc R . .
C21 C 1.2417(3) 0.49493(14) 0.8090(4) 0.0771(15) Uani 1 1 d . . .
H21A H 1.3102 0.4791 0.8419 0.092 Uiso 1 1 calc R . .
C22 C 1.2183(3) 0.48103(13) 0.7214(4) 0.0719(14) Uani 1 1 d . . .
H22A H 1.2675 0.4546 0.6936 0.086 Uiso 1 1 calc R . .
C23 C 1.1225(3) 0.50561(12) 0.6736(3) 0.0545(10) Uani 1 1 d . . .
H23A H 1.1076 0.4966 0.6116 0.065 Uiso 1 1 calc R . .
C24 C 1.0462(3) 0.54358(11) 0.7131(3) 0.0437(9) Uani 1 1 d . . .
C25 C 1.1328(3) 0.60556(11) 0.5462(3) 0.0512(10) Uani 1 1 d . . .
H25A H 1.1822 0.5999 0.6002 0.061 Uiso 1 1 calc R . .
C26 C 1.1909(4) 0.62228(14) 0.4685(4) 0.0694(14) Uani 1 1 d . . .
H26A H 1.2801 0.6282 0.4692 0.083 Uiso 1 1 calc R . .
C27 C 1.1205(5) 0.63041(14) 0.3900(4) 0.0723(14) Uani 1 1 d . . .
H27A H 1.1613 0.6413 0.3363 0.087 Uiso 1 1 calc R . .
C28 C 0.9901(4) 0.62280(12) 0.3892(3) 0.0587(11) Uani 1 1 d . . .
H28A H 0.9413 0.6292 0.3352 0.070 Uiso 1 1 calc R . .
C29 C 0.9307(3) 0.60587(11) 0.4670(3) 0.0504(10) Uani 1 1 d . . .
H29A H 0.8413 0.6004 0.4660 0.060 Uiso 1 1 calc R . .
C30 C 1.0012(3) 0.59682(11) 0.5461(3) 0.0464(9) Uani 1 1 d . . .
C31 C 0.8289(3) 0.51830(11) 0.6024(2) 0.0364(7) Uani 1 1 d . . .
H31A H 0.7752 0.5286 0.5492 0.044 Uiso 1 1 calc R B .
H31B H 0.8878 0.4904 0.5834 0.044 Uiso 1 1 calc R . .
C32 C 0.7465(3) 0.49931(11) 0.6791(2) 0.0345(7) Uani 1 1 d . B .
H32A H 0.7996 0.4804 0.7248 0.041 Uiso 1 1 calc R . .
H32B H 0.6808 0.4750 0.6549 0.041 Uiso 1 1 calc R . .
C33 C 0.6240(5) 0.52608(19) 0.8392(4) 0.0398(14) Uani 0.688(7) 1 d PD B 1
H33A H 0.5614 0.5490 0.8687 0.048 Uiso 0.688(7) 1 calc PR B 1
H33B H 0.5818 0.4923 0.8262 0.048 Uiso 0.688(7) 1 calc PR B 1
C34 C 0.7361(5) 0.5170(2) 0.9048(4) 0.0514(16) Uani 0.688(7) 1 d PD B 1
H34A H 0.7048 0.5036 0.9627 0.077 Uiso 0.688(7) 1 calc PR B 1
H34B H 0.7812 0.5499 0.9155 0.077 Uiso 0.688(7) 1 calc PR B 1
H34C H 0.7942 0.4915 0.8786 0.077 Uiso 0.688(7) 1 calc PR B 1
C33' C 0.6908(11) 0.5384(3) 0.8592(7) 0.028(3) Uani 0.312(7) 1 d PD B 2
H33C H 0.7827 0.5354 0.8747 0.033 Uiso 0.312(7) 1 calc PR B 2
H33D H 0.6553 0.5669 0.8964 0.033 Uiso 0.312(7) 1 calc PR B 2
C34' C 0.6243(10) 0.4871(4) 0.8825(7) 0.043(3) Uani 0.312(7) 1 d PD B 2
H34D H 0.6485 0.4766 0.9446 0.065 Uiso 0.312(7) 1 calc PR B 2
H34E H 0.6500 0.4599 0.8398 0.065 Uiso 0.312(7) 1 calc PR B 2
H34F H 0.5319 0.4919 0.8780 0.065 Uiso 0.312(7) 1 calc PR B 2
C35 C 0.5092(3) 0.55563(13) 0.6839(3) 0.0578(11) Uani 1 1 d . B .
H35A H 0.4632 0.5248 0.7071 0.069 Uiso 1 1 calc R . .
H35B H 0.4645 0.5871 0.7054 0.069 Uiso 1 1 calc R . .
C36 C 0.5025(4) 0.55474(17) 0.5820(3) 0.0842(16) Uani 1 1 d . . .
H36A H 0.4135 0.5575 0.5612 0.126 Uiso 1 1 calc R B .
H36B H 0.5386 0.5220 0.5600 0.126 Uiso 1 1 calc R . .
H36C H 0.5510 0.5842 0.5581 0.126 Uiso 1 1 calc R . .
O1 O 0.9451(5) 0.38972(15) 1.0053(3) 0.0923(15) Uani 0.773(4) 1 d PD C 1
C37 C 1.0173(5) 0.4238(2) 0.9483(4) 0.0691(16) Uani 0.773(4) 1 d PD C 1
H37A H 1.1081 0.4236 0.9676 0.083 Uiso 0.773(4) 1 calc PR C 1
H37B H 0.9850 0.4600 0.9525 0.083 Uiso 0.773(4) 1 calc PR C 1
C38 C 1.0022(5) 0.4038(2) 0.8514(4) 0.0645(15) Uani 0.773(4) 1 d PD C 1
H38A H 0.9741 0.4322 0.8100 0.077 Uiso 0.773(4) 1 calc PR C 1
H38B H 1.0838 0.3896 0.8299 0.077 Uiso 0.773(4) 1 calc PR C 1
C39 C 0.9037(5) 0.3618(3) 0.8549(4) 0.0723(17) Uani 0.773(4) 1 d PD C 1
H39A H 0.9213 0.3333 0.8115 0.087 Uiso 0.773(4) 1 calc PR C 1
H39B H 0.8171 0.3757 0.8426 0.087 Uiso 0.773(4) 1 calc PR C 1
C40 C 0.9211(6) 0.3438(2) 0.9542(5) 0.080(2) Uani 0.773(4) 1 d PD C 1
H40A H 0.8433 0.3262 0.9752 0.096 Uiso 0.773(4) 1 calc PR C 1
H40B H 0.9936 0.3193 0.9603 0.096 Uiso 0.773(4) 1 calc PR C 1
O1' O 1.0348(10) 0.3682(4) 0.9645(7) 0.055(3) Uani 0.227(4) 1 d PD C 2
C37' C 1.0793(15) 0.4046(6) 0.8984(14) 0.0691(16) Uani 0.227(4) 1 d PD C 2
H37C H 1.1299 0.3866 0.8518 0.083 Uiso 0.227(4) 1 calc PR C 2
H37D H 1.1325 0.4319 0.9278 0.083 Uiso 0.227(4) 1 calc PR C 2
C38' C 0.9596(14) 0.4279(7) 0.8562(14) 0.0645(15) Uani 0.227(4) 1 d PD C 2
H38C H 0.9434 0.4627 0.8828 0.077 Uiso 0.227(4) 1 calc PR C 2
H38D H 0.9694 0.4320 0.7898 0.077 Uiso 0.227(4) 1 calc PR C 2
C39' C 0.8508(13) 0.3919(7) 0.8748(13) 0.0723(17) Uani 0.227(4) 1 d PD C 2
H39C H 0.8024 0.3827 0.8185 0.087 Uiso 0.227(4) 1 calc PR C 2
H39D H 0.7923 0.4068 0.9198 0.087 Uiso 0.227(4) 1 calc PR C 2
C40' C 0.926(2) 0.3450(7) 0.9137(19) 0.080(2) Uani 0.227(4) 1 d PD C 2
H40C H 0.8722 0.3242 0.9546 0.096 Uiso 0.227(4) 1 calc PR C 2
H40D H 0.9555 0.3223 0.8641 0.096 Uiso 0.227(4) 1 calc PR C 2

loop_
_atom_site_aniso_label
_atom_site_aniso_U_11
_atom_site_aniso_U_22
_atom_site_aniso_U_33
_atom_site_aniso_U_23
_atom_site_aniso_U_13
_atom_site_aniso_U_12
Co1 0.01714(18) 0.01919(18) 0.0509(3) -0.01145(17) 0.00664(16) -0.00040(13)
B1 0.029(3) 0.032(2) 0.037(2) 0.0000(18) 0.001(2) 0.003(2)
F1 0.079(6) 0.123(9) 0.037(3) -0.010(4) 0.004(4) -0.074(5)
F2 0.066(10) 0.046(5) 0.053(6) -0.016(4) 0.030(6) -0.005(5)
F3 0.085(4) 0.089(4) 0.110(2) -0.028(3) -0.049(3) 0.051(2)
F4 0.061(3) 0.048(3) 0.059(3) -0.0018(18) 0.031(2) -0.0172(18)
B1' 0.029(3) 0.032(2) 0.037(2) 0.0000(18) 0.001(2) 0.003(2)
F1' 0.053(3) 0.032(2) 0.128(4) -0.013(2) 0.004(3) -0.0183(18)
F2' 0.048(4) 0.054(5) 0.064(5) 0.017(4) 0.026(3) 0.019(4)
F3' 0.085(4) 0.089(4) 0.110(2) -0.028(3) -0.049(3) 0.051(2)
F4' 0.061(3) 0.048(3) 0.059(3) -0.0018(18) 0.031(2) -0.0172(18)
P1 0.0203(4) 0.0266(4) 0.0414(4) -0.0126(3) 0.0004(3) 0.0039(3)
P2 0.0213(4) 0.0206(4) 0.0919(7) -0.0192(4) 0.0139(4) -0.0038(3)
P3 0.0227(4) 0.0184(4) 0.0697(6) -0.0128(4) 0.0179(4) -0.0038(3)
P4 0.0276(4) 0.0204(4) 0.0503(5) 0.0006(3) 0.0141(3) 0.0033(3)
C1 0.0404(18) 0.0317(16) 0.0381(17) -0.0046(14) 0.0093(14) 0.0109(13)
C2 0.067(2) 0.0360(19) 0.045(2) -0.0018(16) 0.0180(18) 0.0124(16)
C3 0.105(4) 0.060(3) 0.036(2) -0.0001(19) 0.018(2) 0.037(2)
C4 0.094(4) 0.069(3) 0.036(2) -0.0098(19) -0.015(2) 0.039(2)
C5 0.059(2) 0.064(3) 0.042(2) -0.0127(18) -0.0095(18) 0.0266(19)
C6 0.0353(17) 0.0368(18) 0.0359(17) -0.0112(14) -0.0017(13) 0.0133(13)
C7 0.0299(15) 0.0235(14) 0.0375(16) -0.0049(13) 0.0074(12) -0.0076(11)
C8 0.0323(17) 0.0377(18) 0.0368(17) 0.0036(14) -0.0059(13) -0.0093(13)
C9 0.0249(16) 0.0408(19) 0.050(2) 0.0097(15) -0.0061(14) -0.0021(12)
C10 0.0213(15) 0.0323(16) 0.053(2) -0.0008(15) 0.0060(13) 0.0016(11)
C11 0.0229(14) 0.0284(15) 0.0373(16) -0.0015(13) 0.0042(12) 0.0035(11)
C12 0.0197(13) 0.0239(14) 0.0349(15) -0.0037(12) 0.0068(11) -0.0029(10)
C13 0.0260(16) 0.0321(17) 0.070(2) -0.0294(16) -0.0092(15) 0.0080(12)
C14 0.0249(16) 0.0244(16) 0.095(3) -0.0267(17) 0.0047(16) -0.0009(12)
C15 0.0199(17) 0.040(2) 0.146(4) -0.042(2) 0.007(2) -0.0051(13)
C16 0.0274(19) 0.042(2) 0.156(5) -0.033(3) -0.021(2) 0.0030(15)
C17 0.046(2) 0.0192(16) 0.111(3) -0.0084(18) 0.045(2) -0.0062(13)
C18 0.065(3) 0.0277(18) 0.077(3) 0.0126(17) 0.040(2) 0.0085(16)
C19 0.0254(17) 0.0248(17) 0.112(3) -0.0091(19) -0.0072(19) 0.0019(12)
C20 0.034(2) 0.035(2) 0.134(4) -0.013(2) -0.018(2) -0.0028(15)
C21 0.0195(17) 0.0269(19) 0.184(5) 0.001(3) -0.013(2) 0.0005(13)
C22 0.0233(18) 0.0220(17) 0.171(5) -0.012(2) 0.021(2) -0.0024(13)
C23 0.0269(17) 0.0200(15) 0.118(3) -0.0072(18) 0.0249(18) -0.0017(12)
C24 0.0207(15) 0.0194(14) 0.091(3) -0.0086(16) 0.0106(16) -0.0020(11)
C25 0.0402(19) 0.0219(15) 0.093(3) -0.0204(17) 0.0362(18) -0.0084(13)
C26 0.063(3) 0.0270(19) 0.120(4) -0.030(2) 0.060(3) -0.0172(17)
C27 0.090(3) 0.0238(19) 0.106(3) -0.018(2) 0.065(3) -0.0191(19)
C28 0.076(3) 0.0179(15) 0.083(3) -0.0047(17) 0.037(2) -0.0025(16)
C29 0.050(2) 0.0153(15) 0.087(3) -0.0049(16) 0.032(2) -0.0008(13)
C30 0.0394(18) 0.0134(14) 0.088(3) -0.0070(16) 0.0359(19) -0.0015(12)
C31 0.0354(17) 0.0213(14) 0.0533(19) -0.0133(14) 0.0159(14) -0.0067(11)
C32 0.0268(15) 0.0191(14) 0.0582(19) -0.0040(13) 0.0107(13) -0.0003(11)
C33 0.038(3) 0.021(2) 0.061(4) -0.009(2) 0.016(3) -0.002(2)
C34 0.058(4) 0.034(3) 0.062(4) 0.003(3) -0.001(3) 0.004(2)
C33' 0.039(7) 0.009(4) 0.036(6) -0.004(4) -0.001(5) -0.003(4)
C34' 0.052(7) 0.035(6) 0.042(6) 0.018(5) -0.009(5) -0.021(5)
C35 0.0223(16) 0.0229(16) 0.129(4) -0.004(2) 0.0134(19) -0.0060(12)
C36 0.060(3) 0.060(3) 0.130(4) -0.056(3) -0.043(3) 0.019(2)
O1 0.113(4) 0.047(2) 0.118(3) -0.027(2) 0.036(3) -0.014(2)
C37 0.052(3) 0.045(3) 0.111(5) -0.016(3) 0.013(3) -0.007(2)
C38 0.040(3) 0.053(4) 0.100(4) -0.035(3) 0.012(3) -0.007(2)
C39 0.043(3) 0.075(4) 0.100(4) -0.043(3) 0.021(3) -0.013(3)
C40 0.060(3) 0.042(3) 0.140(7) -0.043(4) 0.049(4) -0.014(2)
O1' 0.054(7) 0.046(7) 0.064(7) 0.018(6) -0.001(6) 0.001(5)
C37' 0.052(3) 0.045(3) 0.111(5) -0.016(3) 0.013(3) -0.007(2)
C38' 0.040(3) 0.053(4) 0.100(4) -0.035(3) 0.012(3) -0.007(2)
C39' 0.043(3) 0.075(4) 0.100(4) -0.043(3) 0.021(3) -0.013(3)
C40' 0.060(3) 0.042(3) 0.140(7) -0.043(4) 0.049(4) -0.014(2)

loop_
_atom_type_symbol
_atom_type_description
_atom_type_scat_dispersion_real
_atom_type_scat_dispersion_imag
_atom_type_scat_source
C C 0.0033 0.0016 'International Tables Vol C Tables 4.2.6.8 and 6.1.1.4'
H H 0.0000 0.0000 'International Tables Vol C Tables 4.2.6.8 and 6.1.1.4'
B B 0.0013 0.0007 'International Tables Vol C Tables 4.2.6.8 and 6.1.1.4'
F F 0.0171 0.0103 'International Tables Vol C Tables 4.2.6.8 and 6.1.1.4'
P P 0.1023 0.0942 'International Tables Vol C Tables 4.2.6.8 and 6.1.1.4'
Co Co 0.3494 0.9721 'International Tables Vol C Tables 4.2.6.8 and 6.1.1.4'
O O 0.0106 0.0060 'International Tables Vol C Tables 4.2.6.8 and 6.1.1.4'

loop_
_geom_angle_atom_site_label_1
_geom_angle_atom_site_label_2
_geom_angle_atom_site_label_3
_geom_angle
P3 Co1 P1 177.64(4)
P3 Co1 P4 85.89(3)
P1 Co1 P4 94.34(3)
P3 Co1 P2 94.05(3)
P1 Co1 P2 85.85(3)
P4 Co1 P2 176.87(4)
P3 Co1 H1B 98.0(13)
P1 Co1 H1B 79.6(13)
P4 Co1 H1B 91.0(13)
P2 Co1 H1B 92.1(13)
P3 Co1 H1C 82.8(10)
P1 Co1 H1C 99.5(10)
P4 Co1 H1C 87.1(10)
P2 Co1 H1C 89.7(10)
H1B Co1 H1C 177.9(16)
F1 B1 F3 109.5(11)
F1 B1 F2 112.5(15)
F3 B1 F2 106.4(14)
F1 B1 F4 111.0(11)
F3 B1 F4 106.5(12)
F2 B1 F4 110.7(15)
F1' B1' F3' 109.1(7)
F1' B1' F2' 112.1(8)
F3' B1' F2' 110.7(8)
F1' B1' F4' 109.6(6)
F3' B1' F4' 109.5(6)
F2' B1' F4' 105.8(8)
C6 P1 C12 102.82(12)
C6 P1 C13 102.56(15)
C12 P1 C13 101.26(14)
C6 P1 Co1 120.37(10)
C12 P1 Co1 119.71(9)
C13 P1 Co1 107.29(10)
C15 P2 C17 100.82(19)
C15 P2 C14 103.46(16)
C17 P2 C14 101.06(16)
C15 P2 Co1 117.32(14)
C17 P2 Co1 122.41(12)
C14 P2 Co1 109.18(11)
C24 P3 C30 102.29(16)
C24 P3 C31 102.20(14)
C30 P3 C31 101.90(15)
C24 P3 Co1 120.13(12)
C30 P3 Co1 120.11(10)
C31 P3 Co1 107.44(9)
C33 P4 C35 94.5(2)
C33 P4 C32 99.91(18)
C35 P4 C32 104.13(15)
C33 P4 C33' 25.1(3)
C35 P4 C33' 117.8(4)
C32 P4 C33' 101.3(3)
C33 P4 Co1 128.02(18)
C35 P4 Co1 116.97(11)
C32 P4 Co1 109.91(9)
C33' P4 Co1 105.5(3)
C2 C1 C6 120.2(3)
C3 C2 C1 120.1(4)
C4 C3 C2 120.2(4)
C3 C4 C5 120.1(4)
C4 C5 C6 121.0(4)
C5 C6 C1 118.3(3)
C5 C6 P1 119.0(3)
C1 C6 P1 122.7(2)
C8 C7 C12 120.6(3)
C9 C8 C7 120.3(3)
C8 C9 C10 120.6(3)
C11 C10 C9 119.5(3)
C10 C11 C12 120.6(3)
C7 C12 C11 118.4(3)
C7 C12 P1 121.3(2)
C11 C12 P1 120.2(2)
C14 C13 P1 106.4(2)
C13 C14 P2 109.2(2)
C16 C15 P2 115.8(3)
C18 C17 P2 115.2(2)
C24 C19 C20 120.3(3)
C19 C20 C21 119.3(4)
C22 C21 C20 121.2(4)
C21 C22 C23 118.9(4)
C22 C23 C24 122.0(4)
C19 C24 C23 118.2(3)
C19 C24 P3 121.5(2)
C23 C24 P3 120.3(3)
C26 C25 C30 120.4(4)
C27 C26 C25 120.3(4)
C26 C27 C28 120.1(4)
C27 C28 C29 120.1(4)
C30 C29 C28 120.3(4)
C29 C30 C25 118.9(3)
C29 C30 P3 118.6(2)
C25 C30 P3 122.5(3)
C32 C31 P3 106.6(2)
C31 C32 P4 109.29(19)
C34 C33 P4 113.2(4)
C34' C33' P4 111.7(7)
C36 C35 P4 114.6(3)
C40 O1 C37 106.6(4)
O1 C37 C38 107.2(4)
C39 C38 C37 105.6(4)
C38 C39 C40 100.4(5)
O1 C40 C39 105.7(5)
C37' O1' C40' 100.4(13)
O1' C37' C38' 104.7(12)
C39' C38' C37' 108.2(12)
C38' C39' C40' 99.3(12)
O1' C40' C39' 104.9(13)

loop_
_geom_bond_atom_site_label_1
_geom_bond_atom_site_label_2
_geom_bond_distance
Co1 P3 2.1707(8)
Co1 P1 2.1719(8)
Co1 P4 2.1893(8)
Co1 P2 2.1964(9)
Co1 H1B 1.40(3)
Co1 H1C 1.53(3)
B1 F1 1.349(13)
B1 F3 1.359(14)
B1 F2 1.362(13)
B1 F4 1.386(14)
B1' F1' 1.358(9)
B1' F3' 1.366(8)
B1' F2' 1.370(9)
B1' F4' 1.396(8)
P1 C6 1.826(3)
P1 C12 1.829(3)
P1 C13 1.829(3)
P2 C15 1.821(3)
P2 C17 1.832(4)
P2 C14 1.840(3)
P3 C24 1.823(4)
P3 C30 1.824(3)
P3 C31 1.838(3)
P4 C33 1.812(5)
P4 C35 1.821(4)
P4 C32 1.837(3)
P4 C33' 1.918(11)
C1 C2 1.385(4)
C1 C6 1.396(4)
C2 C3 1.378(5)
C3 C4 1.364(6)
C4 C5 1.379(5)
C5 C6 1.386(4)
C7 C8 1.374(4)
C7 C12 1.393(4)
C8 C9 1.369(4)
C9 C10 1.382(4)
C10 C11 1.382(4)
C11 C12 1.399(4)
C13 C14 1.508(5)
C15 C16 1.513(6)
C17 C18 1.510(5)
C19 C24 1.379(5)
C19 C20 1.384(5)
C20 C21 1.396(6)
C21 C22 1.353(6)
C22 C23 1.369(5)
C23 C24 1.397(4)
C25 C26 1.376(5)
C25 C30 1.401(4)
C26 C27 1.372(6)
C27 C28 1.385(6)
C28 C29 1.385(5)
C29 C30 1.384(5)
C31 C32 1.518(4)
C33 C34 1.524(7)
C33' C34' 1.533(11)
C35 C36 1.499(6)
O1 C40 1.416(6)
O1 C37 1.440(6)
C37 C38 1.518(7)
C38 C39 1.496(7)
C39 C40 1.538(8)
O1' C37' 1.433(15)
O1' C40' 1.479(17)
C37' C38' 1.512(16)
C38' C39' 1.500(15)
C39' C40' 1.541(17)
